data_7011842
loop_
_publ_author_name
'Hong, Fung-E'
'Chen, Cheng-Wei'
'Chang, Yu-Chang'

_publ_section_title
;
 A novel approach to the synthesis of azobenzene using dicobalt
 carbonyl
;
_journal_issue 15
_journal_name_full 'Journal of the Chemical Society, Dalton Transactions'
_journal_page_first 2951
_journal_paper_doi 10.1039/b204881g
_journal_year 2002
_chemical_formula_sum 'C16 H10 N2'
_chemical_formula_weight 230.26
_chemical_name_systematic
; 
? 
;
_space_group_IT_number 14
_symmetry_cell_setting monoclinic
_symmetry_space_group_name_Hall '-P 2yn'
_symmetry_space_group_name_H-M 'P 1 21/n 1'
_atom_sites_solution_hydrogens geom
_atom_sites_solution_primary direct
_atom_sites_solution_secondary difmap
_audit_creation_method SHELXL-97
_cell_angle_alpha 90.00
_cell_angle_beta 92.214(3)
_cell_angle_gamma 90.00
_cell_formula_units_Z 2
_cell_length_a 3.9108(5)
_cell_length_b 5.9654(8)
_cell_length_c 25.640(3)
_cell_measurement_temperature 293(2)
_cell_measurement_theta_max 25.9315
_cell_measurement_theta_min 3.505
_cell_volume 597.72(13)
_computing_cell_refinement 'Bruker SMART'
_computing_data_collection 'Bruker SMART'
_computing_data_reduction 'Bruker SHELXTL'
_computing_molecular_graphics 'Bruker SHELXTL'
_computing_publication_material 'Bruker SHELXTL'
_computing_structure_refinement 'SHELXL-97 (Sheldrick, 1997)'
_computing_structure_solution 'SHELXS-97 (Sheldrick, 1990)'
_diffrn_ambient_temperature 293(2)
_diffrn_measured_fraction_theta_full 0.998
_diffrn_measured_fraction_theta_max 0.998
_diffrn_measurement_device_type 'CCD area detector'
_diffrn_measurement_method 'phi and omega scans'
_diffrn_radiation_monochromator graphite
_diffrn_radiation_source 'fine-focus sealed tube'
_diffrn_radiation_type MoK\a
_diffrn_radiation_wavelength 0.71073
_diffrn_reflns_av_R_equivalents 0.0229
_diffrn_reflns_av_sigmaI/netI 0.0183
_diffrn_reflns_limit_h_max 4
_diffrn_reflns_limit_h_min -4
_diffrn_reflns_limit_k_max 7
_diffrn_reflns_limit_k_min -7
_diffrn_reflns_limit_l_max 31
_diffrn_reflns_limit_l_min -23
_diffrn_reflns_number 3229
_diffrn_reflns_theta_full 26.01
_diffrn_reflns_theta_max 26.01
_diffrn_reflns_theta_min 3.18
_exptl_absorpt_coefficient_mu 0.077
_exptl_absorpt_correction_T_max 1.000000
_exptl_absorpt_correction_T_min 0.652593
_exptl_absorpt_correction_type SADABS
_exptl_crystal_colour orange
_exptl_crystal_density_diffrn 1.279
_exptl_crystal_density_method 'not measured'
_exptl_crystal_F_000 240
_exptl_crystal_size_max 0.42
_exptl_crystal_size_mid 0.56
_exptl_crystal_size_min 0.80
_refine_diff_density_max 0.158
_refine_diff_density_min -0.203
_refine_diff_density_rms 0.038
_refine_ls_extinction_method none
_refine_ls_goodness_of_fit_ref 1.015
_refine_ls_hydrogen_treatment mixed
_refine_ls_matrix_type full
_refine_ls_number_parameters 86
_refine_ls_number_reflns 1175
_refine_ls_number_restraints 0
_refine_ls_restrained_S_all 1.015
_refine_ls_R_factor_all 0.0522
_refine_ls_R_factor_gt 0.0416
_refine_ls_shift/su_max 0.072
_refine_ls_shift/su_mean 0.009
_refine_ls_structure_factor_coef Fsqd
_refine_ls_weighting_details 'calc w=1/[\s^2^(Fo^2^)+(0.1000P)^2^+0.0000P] where P=(Fo^2^+2Fc^2^)/3'
_refine_ls_weighting_scheme calc
_refine_ls_wR_factor_gt 0.1249
_refine_ls_wR_factor_ref 0.1362
_reflns_number_gt 919
_reflns_number_total 1175
_reflns_threshold_expression >2sigma(I)
_cod_data_source_file b204881g.txt
_cod_data_source_block hong111m
_cod_depositor_comments
;
The following automatic conversions were performed:
'_symmetry_cell_setting' value 'Monoclinic' changed to 'monoclinic'
according to '/home/saulius/struct/CIF-dictionaries/cif_core.dic'
dictionary named 'cif_core.dic' version 2.4.1 from 2010-06-29.

Automatic conversion script
Id: cif_fix_enum 1527 2010-12-29 10:47:43Z saulius 
;
_cod_original_sg_symbol_H-M P2(1)/n
_cod_database_code 7011842

loop_
_symmetry_equiv_pos_as_xyz
'x, y, z'
'-x+1/2, y+1/2, -z+1/2'
'-x, -y, -z'
'x-1/2, -y-1/2, z-1/2'

loop_
_atom_site_label
_atom_site_type_symbol
_atom_site_fract_x
_atom_site_fract_y
_atom_site_fract_z
_atom_site_U_iso_or_equiv
_atom_site_adp_type
_atom_site_occupancy
_atom_site_symmetry_multiplicity
_atom_site_calc_flag
_atom_site_refinement_flags
_atom_site_disorder_assembly
_atom_site_disorder_group
N N 0.4915(3) 0.96888(18) 0.02313(4) 0.0440(4) Uani 1 1 d . . .
C1 C 0.6276(3) 1.1247(2) 0.06080(5) 0.0394(4) Uani 1 1 d . . .
C2 C 0.7660(3) 1.3320(2) 0.04800(5) 0.0449(4) Uani 1 1 d . . .
H2A H 0.7741 1.3756 0.0132 0.054 Uiso 1 1 calc R . .
C3 C 0.8908(3) 1.4719(2) 0.08697(5) 0.0453(4) Uani 1 1 d . . .
H3A H 0.9845 1.6097 0.0784 0.054 Uiso 1 1 calc R . .
C4 C 0.8779(3) 1.4088(2) 0.13928(5) 0.0413(4) Uani 1 1 d . . .
C5 C 0.7398(3) 1.2012(2) 0.15163(5) 0.0469(4) Uani 1 1 d . . .
H5A H 0.7321 1.1567 0.1863 0.056 Uiso 1 1 calc R . .
C6 C 0.6139(4) 1.0608(2) 0.11239(5) 0.0459(4) Uani 1 1 d . . .
H6A H 0.5198 0.9230 0.1208 0.055 Uiso 1 1 calc R . .
C7 C 1.0096(4) 1.5574(2) 0.17956(5) 0.0472(4) Uani 1 1 d . . .
C8 C 1.1203(4) 1.6838(3) 0.21134(6) 0.0602(5) Uani 1 1 d . . .
H8A H 1.200(5) 1.790(3) 0.2354(7) 0.080(6) Uiso 1 1 d . . .

loop_
_atom_site_aniso_label
_atom_site_aniso_U_11
_atom_site_aniso_U_22
_atom_site_aniso_U_33
_atom_site_aniso_U_23
_atom_site_aniso_U_13
_atom_site_aniso_U_12
N 0.0490(7) 0.0427(7) 0.0400(6) -0.0021(4) -0.0012(5) -0.0023(5)
C1 0.0395(7) 0.0378(7) 0.0406(7) -0.0021(5) 0.0000(5) 0.0023(5)
C2 0.0514(8) 0.0464(8) 0.0368(7) 0.0029(5) 0.0002(6) -0.0033(6)
C3 0.0513(8) 0.0402(7) 0.0444(8) 0.0000(5) -0.0010(6) -0.0051(6)
C4 0.0403(7) 0.0423(7) 0.0409(7) -0.0033(5) -0.0024(5) 0.0044(5)
C5 0.0578(8) 0.0463(8) 0.0364(7) 0.0015(5) 0.0006(6) 0.0017(6)
C6 0.0529(8) 0.0406(8) 0.0443(8) 0.0021(5) 0.0015(6) -0.0034(5)
C7 0.0528(8) 0.0455(8) 0.0429(7) -0.0001(6) -0.0036(6) 0.0030(6)
C8 0.0779(11) 0.0545(9) 0.0474(8) -0.0077(7) -0.0095(7) -0.0063(8)

loop_
_atom_type_symbol
_atom_type_description
_atom_type_scat_dispersion_real
_atom_type_scat_dispersion_imag
_atom_type_scat_source
C C 0.0033 0.0016 'International Tables Vol C Tables 4.2.6.8 and 6.1.1.4'
H H 0.0000 0.0000 'International Tables Vol C Tables 4.2.6.8 and 6.1.1.4'
N N 0.0061 0.0033 'International Tables Vol C Tables 4.2.6.8 and 6.1.1.4'

loop_
_geom_angle_atom_site_label_1
_geom_angle_atom_site_label_2
_geom_angle_atom_site_label_3
_geom_angle
_geom_angle_site_symmetry_1
_geom_angle_site_symmetry_3
_geom_angle_publ_flag
N N C1 114.66(13) 3_675 . ?
C6 C1 C2 120.03(12) . . ?
C6 C1 N 116.20(11) . . ?
C2 C1 N 123.77(12) . . ?
C3 C2 C1 119.78(12) . . ?
C2 C3 C4 120.61(12) . . ?
C3 C4 C5 119.14(11) . . ?
C3 C4 C7 119.85(11) . . ?
C5 C4 C7 121.01(12) . . ?
C6 C5 C4 120.18(12) . . ?
C5 C6 C1 120.25(12) . . ?
C8 C7 C4 177.90(15) . . ?

loop_
_geom_bond_atom_site_label_1
_geom_bond_atom_site_label_2
_geom_bond_distance
_geom_bond_site_symmetry_2
_geom_bond_publ_flag
N N 1.247(2) 3_675 ?
N C1 1.4283(16) . ?
C1 C6 1.3794(18) . ?
C1 C2 1.394(2) . ?
C2 C3 1.3766(18) . ?
C3 C4 1.3959(19) . ?
C4 C5 1.3923(19) . ?
C4 C7 1.4411(17) . ?
C5 C6 1.3849(18) . ?
C7 C8 1.180(2) . ?
